data_2103233
loop_
_publ_author_name
'Zakaria, Choudhury M.'
'Ferguson, George'
'Lough, Alan J.'
'Glidewell, Christopher'

_publ_section_title
;
 [Ni(cyclam)(OCO<i>R</i>)~2~], a finite molecular complex:
 hydrogen-bonded supramolecular aggregation in one, two and three
 dimensions, and coordination polymers in one and two dimensions
;
_journal_issue 1
_journal_name_full 'Acta Crystallographica Section B'
_journal_page_first 78
_journal_page_last 93
_journal_paper_doi 10.1107/S010876810101850X
_journal_volume 58
_journal_year 2002
_chemical_formula_moiety 'C32 H38 N4 Ni O4'
_chemical_formula_sum 'C32 H38 N4 Ni O4'
_chemical_formula_weight 601.37
_chemical_name_systematic
;
Bis-(2-naphthoato)-1,4,8,11-tetraazacyclotetradecanenickel(II)
;
_space_group_IT_number 14
_symmetry_cell_setting monoclinic
_symmetry_space_group_name_Hall '-P 2ybc'
_symmetry_space_group_name_H-M 'P 1 21/c 1'
_atom_sites_solution_hydrogens geom
_atom_sites_solution_primary direct
_atom_sites_solution_secondary difmap
_cell_angle_alpha 90.00
_cell_angle_beta 92.2080(17)
_cell_angle_gamma 90.00
_cell_formula_units_Z 2
_cell_length_a 11.4970(4)
_cell_length_b 10.6563(4)
_cell_length_c 11.9407(4)
_cell_measurement_reflns_used 3144
_cell_measurement_temperature 150(2)
_cell_measurement_theta_max 27.51
_cell_measurement_theta_min 2.61
_cell_volume 1461.83(9)
_computing_cell_refinement 'DENZO-SMN (Otwinowski & Minor, 1997)'
_computing_data_collection 'Kappa-CCD server software (Nonius, 1997)'
_computing_data_reduction 'DENZO-SMN (Otwinowski & Minor, 1997)'
_computing_molecular_graphics 'PLATON (Spek, 20001)'
_computing_publication_material 'SHELXL-97 (Sheldrick, 1997b) and PRPKAPPA (Ferguson, 1999)'
_computing_structure_refinement 'SHELXL-97 (Sheldrick, 1997b)'
_computing_structure_solution 'SHELXS-97 (Sheldrick, 1997a)'
_diffrn_ambient_temperature 150(2)
_diffrn_measured_fraction_theta_full .992
_diffrn_measured_fraction_theta_max .992
_diffrn_measurement_device_type Kappa-CCD
_diffrn_measurement_method '\f scans, and \w scans with \k offsets'
_diffrn_radiation_monochromator graphite
_diffrn_radiation_source 'fine-focus sealed X-ray tube'
_diffrn_radiation_type 'Mo K\a'
_diffrn_radiation_wavelength .71073
_diffrn_reflns_av_R_equivalents .022
_diffrn_reflns_av_sigmaI/netI .0421
_diffrn_reflns_limit_h_max 14
_diffrn_reflns_limit_h_min 0
_diffrn_reflns_limit_k_max 13
_diffrn_reflns_limit_k_min 0
_diffrn_reflns_limit_l_max 15
_diffrn_reflns_limit_l_min -15
_diffrn_reflns_number 9394
_diffrn_reflns_theta_full 27.51
_diffrn_reflns_theta_max 27.51
_diffrn_reflns_theta_min 2.61
_diffrn_standards_decay_% 0
_exptl_absorpt_coefficient_mu .707
_exptl_absorpt_correction_T_max .8832
_exptl_absorpt_correction_T_min .7848
_exptl_absorpt_correction_type multi-scan
_exptl_absorpt_process_details 'DENZO-SMN (Otwinowski & Minor, 1997)'
_exptl_crystal_colour purple
_exptl_crystal_density_diffrn 1.366
_exptl_crystal_density_method 'not measured'
_exptl_crystal_description block
_exptl_crystal_F_000 636
_exptl_crystal_size_max .36
_exptl_crystal_size_mid .26
_exptl_crystal_size_min .18
_refine_diff_density_max .287
_refine_diff_density_min -.367
_refine_ls_extinction_method none
_refine_ls_goodness_of_fit_ref 1.029
_refine_ls_hydrogen_treatment constr
_refine_ls_matrix_type full
_refine_ls_number_parameters 187
_refine_ls_number_reflns 3328
_refine_ls_number_restraints 0
_refine_ls_restrained_S_all 1.029
_refine_ls_R_factor_all .0363
_refine_ls_R_factor_gt .0297
_refine_ls_shift/su_max .001
_refine_ls_shift/su_mean .000
_refine_ls_structure_factor_coef Fsqd
_refine_ls_weighting_details 'w=1/[\s^2^(Fo^2^)+(0.0155P)^2^+0.7435P] where P=(Fo^2^+2Fc^2^)/3'
_refine_ls_weighting_scheme calc
_refine_ls_wR_factor_gt .0725
_refine_ls_wR_factor_ref .0765
_reflns_number_gt 2895
_reflns_number_total 3328
_reflns_threshold_expression >2\s(I)
_cod_data_source_file na0129.cif
_cod_data_source_block I
_cod_depositor_comments
;
The following automatic conversions were performed:
'_exptl_absorpt_correction_type' value 'Multi-scan' changed to
'multi-scan' according to
'/home/saulius/struct/CIF-dictionaries/cif_core.dic' dictionary named
'cif_core.dic' version 2.4.1 from 2010-06-29.

Automatic conversion script
Id: cif_fix_enum 1527 2010-12-29 10:47:43Z saulius 

The following automatic conversions were performed:

'_exptl_absorpt_correction_type' value 'Multi-scan' changed to
'multi-scan' according to
/home/saulius/struct/CIF-dictionaries/cif_core.dic dictionary named
'cif_core.dic' version 2.4.1 from 2010-06-29.

Automatic conversion script
Id: cif_fix_values 1715 2011-07-08 13:25:40Z adriana 
;
_cod_original_sg_symbol_H-M P21/c
_cod_database_code 2103233
_cod_database_fobs_code 2103233

loop_
_symmetry_equiv_pos_as_xyz
'x, y, z'
'-x, y+1/2, -z+1/2'
'-x, -y, -z'
'x, -y-1/2, z-1/2'

loop_
_atom_site_label
_atom_site_fract_x
_atom_site_fract_y
_atom_site_fract_z
_atom_site_U_iso_or_equiv
_atom_site_adp_type
_atom_site_calc_flag
_atom_site_refinement_flags
_atom_site_occupancy
_atom_site_type_symbol
Ni1 .5000 .5000 .5000 .01919(9) Uani d S 1 Ni
O1 .39898(9) .34617(10) .54652(8) .0268(2) Uani d . 1 O
O2 .39786(11) .22396(11) .39435(10) .0384(3) Uani d . 1 O
C11 .24257(12) .19082(13) .64991(12) .0217(3) Uani d . 1 C
C12 .27874(12) .16666(13) .54398(12) .0210(3) Uani d . 1 C
C13 .23432(13) .06007(14) .48509(13) .0270(3) Uani d . 1 C
C14 .15576(14) -.01766(15) .53301(14) .0308(3) Uani d . 1 C
C15 .11721(13) .00529(14) .64248(14) .0275(3) Uani d . 1 C
C16 .03531(15) -.07267(17) .69482(16) .0396(4) Uani d . 1 C
C17 -.00158(16) -.0457(2) .79955(17) .0442(5) Uani d . 1 C
C18 .04227(15) .05950(18) .85834(15) .0383(4) Uani d . 1 C
C19 .12280(13) .13622(15) .81110(13) .0290(3) Uani d . 1 C
C110 .16119(12) .11186(14) .70172(12) .0232(3) Uani d . 1 C
C111 .36627(12) .25133(13) .48961(12) .0220(3) Uani d . 1 C
N1 .60752(11) .39074(12) .40417(10) .0245(3) Uani d . 1 N
C2 .71607(14) .37508(17) .47247(14) .0325(4) Uani d . 1 C
C3 .68618(14) .35421(17) .59425(14) .0334(4) Uani d . 1 C
N4 .61582(11) .46044(13) .63234(10) .0263(3) Uani d . 1 N
C5 .56383(14) .43833(16) .74220(12) .0302(3) Uani d . 1 C
C6 .48728(14) .54690(16) .77773(12) .0312(3) Uani d . 1 C
C7 .37303(14) .56273(15) .71011(12) .0286(3) Uani d . 1 C
H11 .2726 .2619 .6894 .026 Uiso calc R 1 H
H13 .2594 .0427 .4118 .032 Uiso calc R 1 H
H14 .1265 -.0882 .4923 .037 Uiso calc R 1 H
H16 .0057 -.1447 .6565 .048 Uiso calc R 1 H
H17 -.0572 -.0984 .8329 .053 Uiso calc R 1 H
H18 .0161 .0776 .9311 .046 Uiso calc R 1 H
H19 .1531 .2062 .8520 .035 Uiso calc R 1 H
H1 .5731 .3120 .3970 .029 Uiso calc R 1 H
H2A .7652 .4509 .4664 .039 Uiso calc R 1 H
H2B .7603 .3023 .4450 .039 Uiso calc R 1 H
H3A .6420 .2750 .6011 .040 Uiso calc R 1 H
H3B .7586 .3474 .6415 .040 Uiso calc R 1 H
H4 .6654 .5290 .6408 .032 Uiso calc R 1 H
H5A .6270 .4255 .7998 .036 Uiso calc R 1 H
H5B .5166 .3607 .7380 .036 Uiso calc R 1 H
H6A .5324 .6256 .7724 .037 Uiso calc R 1 H
H6B .4693 .5350 .8574 .037 Uiso calc R 1 H
H7A .3322 .4810 .7053 .034 Uiso calc R 1 H
H7B .3226 .6226 .7491 .034 Uiso calc R 1 H

loop_
_atom_site_aniso_label
_atom_site_aniso_U_11
_atom_site_aniso_U_22
_atom_site_aniso_U_33
_atom_site_aniso_U_12
_atom_site_aniso_U_13
_atom_site_aniso_U_23
Ni1 .02131(14) .01902(14) .01737(13) -.00436(10) .00246(9) .00057(9)
O1 .0335(6) .0237(5) .0235(5) -.0114(4) .0066(4) -.0022(4)
O2 .0501(7) .0347(6) .0319(6) -.0172(5) .0192(5) -.0103(5)
C11 .0203(7) .0188(7) .0259(7) -.0012(5) .0000(5) .0024(5)
C12 .0201(6) .0180(6) .0249(7) -.0012(5) -.0001(5) .0024(5)
C13 .0299(8) .0249(8) .0261(7) -.0042(6) .0000(6) -.0008(6)
C14 .0322(8) .0249(8) .0350(8) -.0093(6) -.0039(7) -.0004(6)
C15 .0234(7) .0249(8) .0339(8) -.0054(6) -.0016(6) .0075(6)
C16 .0348(9) .0353(9) .0485(10) -.0150(7) -.0018(8) .0108(8)
C17 .0329(9) .0484(11) .0519(11) -.0128(8) .0085(8) .0194(9)
C18 .0339(9) .0443(10) .0375(9) .0009(8) .0124(7) .0153(8)
C19 .0265(7) .0288(8) .0321(8) .0027(6) .0050(6) .0069(6)
C110 .0186(6) .0225(7) .0284(7) .0008(5) .0011(5) .0067(6)
C111 .0237(7) .0202(7) .0222(7) -.0026(6) .0025(5) .0013(5)
N1 .0266(6) .0222(6) .0250(6) -.0048(5) .0046(5) .0000(5)
C2 .0256(8) .0372(9) .0351(8) .0034(7) .0054(6) .0020(7)
C3 .0293(8) .0364(9) .0343(8) .0038(7) -.0007(7) .0082(7)
N4 .0272(6) .0288(7) .0228(6) -.0071(5) .0009(5) .0035(5)
C5 .0344(8) .0354(9) .0206(7) -.0081(7) -.0009(6) .0059(6)
C6 .0393(9) .0330(8) .0215(7) -.0115(7) .0038(6) -.0014(6)
C7 .0342(8) .0283(8) .0239(7) -.0081(7) .0099(6) -.0039(6)

loop_
_atom_type_symbol
_atom_type_description
_atom_type_scat_dispersion_real
_atom_type_scat_dispersion_imag
_atom_type_scat_source
C C .0033 .0016 'International Tables Vol C Tables 4.2.6.8 and 6.1.1.4'
H H .0000 .0000 'International Tables Vol C Tables 4.2.6.8 and 6.1.1.4'
N N .0061 .0033 'International Tables Vol C Tables 4.2.6.8 and 6.1.1.4'
Ni Ni .3393 1.1124 'International Tables Vol C Tables 4.2.6.8 and 6.1.1.4'
O O .0106 .0060 'International Tables Vol C Tables 4.2.6.8 and 6.1.1.4'

loop_
_geom_angle_atom_site_label_1
_geom_angle_atom_site_label_2
_geom_angle_atom_site_label_3
_geom_angle_site_symmetry_1
_geom_angle_site_symmetry_3
_geom_angle
_geom_angle_publ_flag
N4 Ni1 N4 3_666 . 180.0 no
N4 Ni1 N1 3_666 3_666 85.83(5) no
N4 Ni1 N1 . 3_666 94.17(5) no
N4 Ni1 N1 3_666 . 94.17(5) no
N4 Ni1 N1 . . 85.83(5) no
N1 Ni1 N1 3_666 . 180.0 no
N4 Ni1 O1 3_666 3_666 89.15(5) no
N4 Ni1 O1 . 3_666 90.85(5) no
N1 Ni1 O1 3_666 3_666 93.17(4) no
N1 Ni1 O1 . 3_666 86.83(4) no
N4 Ni1 O1 3_666 . 90.85(5) no
N4 Ni1 O1 . . 89.15(5) no
N1 Ni1 O1 3_666 . 86.83(4) no
N1 Ni1 O1 . . 93.17(4) no
O1 Ni1 O1 3_666 . 180.0 no
C111 O1 Ni1 . . 129.63(9) no
C12 C11 C110 . . 121.3(2) no
C12 C11 H11 . . 119.3 no
C110 C11 H11 . . 119.3 no
C11 C12 C13 . . 119.4(2) no
C11 C12 C111 . . 120.9(2) no
C13 C12 C111 . . 119.7(2) no
C14 C13 C12 . . 120.5(2) no
C14 C13 H13 . . 119.7 no
C12 C13 H13 . . 119.7 no
C13 C14 C15 . . 121.1(2) no
C13 C14 H14 . . 119.5 no
C15 C14 H14 . . 119.5 no
C14 C15 C16 . . 122.8(2) no
C14 C15 C110 . . 118.6(2) no
C16 C15 C110 . . 118.6(2) no
C17 C16 C15 . . 121.0(2) no
C17 C16 H16 . . 119.5 no
C15 C16 H16 . . 119.5 no
C16 C17 C18 . . 120.5(2) no
C16 C17 H17 . . 119.8 no
C18 C17 H17 . . 119.8 no
C19 C18 C17 . . 120.3(2) no
C19 C18 H18 . . 119.9 no
C17 C18 H18 . . 119.9 no
C18 C19 C110 . . 120.5(2) no
C18 C19 H19 . . 119.7 no
C110 C19 H19 . . 119.7 no
C11 C110 C19 . . 121.8(2) no
C11 C110 C15 . . 119.0(2) no
C19 C110 C15 . . 119.2(2) no
O2 C111 O1 . . 126.0(12) no
O2 C111 C12 . . 118.3(2) no
O1 C111 C12 . . 115.7(2) no
C2 N1 C7 . 3_666 113.2(2) no
C2 N1 Ni1 . . 105.56(9) no
C7 N1 Ni1 3_666 . 115.8(2) no
C2 N1 H1 . . 107.3 no
C7 N1 H1 3_666 . 107.3 no
Ni1 N1 H1 . . 107.3 no
N1 C2 C3 . . 109.1(2) no
N1 C2 H2A . . 109.9 no
C3 C2 H2A . . 109.9 no
N1 C2 H2B . . 109.9 no
C3 C2 H2B . . 109.9 no
H2A C2 H2B . . 108.3 no
N4 C3 C2 . . 109.2(2) no
N4 C3 H3A . . 109.8 no
C2 C3 H3A . . 109.8 no
N4 C3 H3B . . 109.8 no
C2 C3 H3B . . 109.8 no
H3A C3 H3B . . 108.3 no
C3 N4 C5 . . 113.4(2) no
C3 N4 Ni1 . . 105.41(9) no
C5 N4 Ni1 . . 116.02(9) no
C3 N4 H4 . . 107.2 no
C5 N4 H4 . . 107.2 no
Ni1 N4 H4 . . 107.2 no
N4 C5 C6 . . 112.5(2) no
N4 C5 H5A . . 109.1 no
C6 C5 H5A . . 109.1 no
N4 C5 H5B . . 109.1 no
C6 C5 H5B . . 109.1 no
H5A C5 H5B . . 107.8 no
C5 C6 C7 . . 115.6(2) no
C5 C6 H6A . . 108.4 no
C7 C6 H6A . . 108.4 no
C5 C6 H6B . . 108.4 no
C7 C6 H6B . . 108.4 no
H6A C6 H6B . . 107.4 no
N1 C7 C6 3_666 . 111.6(2) no
N1 C7 H7A 3_666 . 109.3 no
C6 C7 H7A . . 109.3 no
N1 C7 H7B 3_666 . 109.3 no
C6 C7 H7B . . 109.3 no
H7A C7 H7B . . 108.0 no

loop_
_geom_bond_atom_site_label_1
_geom_bond_atom_site_label_2
_geom_bond_site_symmetry_2
_geom_bond_distance
_geom_bond_publ_flag
Ni1 N4 3_666 2.070(2) no
Ni1 N4 . 2.070(2) no
Ni1 N1 3_666 2.074(2) no
Ni1 N1 . 2.074(2) no
Ni1 O1 3_666 2.096(2) no
Ni1 O1 . 2.096(2) no
O1 C111 . 1.267(2) no
O2 C111 . 1.242(2) no
C11 C12 . 1.371(2) no
C11 C110 . 1.418(2) no
C11 H11 . .95 no
C12 C13 . 1.420(2) no
C12 C111 . 1.516(2) no
C13 C14 . 1.367(2) no
C13 H13 . .95 no
C14 C15 . 1.418(2) no
C14 H14 . .95 no
C15 C16 . 1.419(2) no
C15 C110 . 1.421(2) no
C16 C17 . 1.367(3) no
C16 H16 . .95 no
C17 C18 . 1.406(3) no
C17 H17 . .95 no
C18 C19 . 1.373(2) no
C18 H18 . .95 no
C19 C110 . 1.419(2) no
C19 H19 . .95 no
N1 C2 . 1.474(2) no
N1 C7 3_666 1.477(2) no
N1 H1 . .93 no
C2 C3 . 1.523(2) no
C2 H2A . .99 no
C2 H2B . .99 no
C3 N4 . 1.473(2) no
C3 H3A . .99 no
C3 H3B . .99 no
N4 C5 . 1.481(2) no
N4 H4 . .93 no
C5 C6 . 1.524(2) no
C5 H5A . .99 no
C5 H5B . .99 no
C6 C7 . 1.524(2) no
C6 H6A . .99 no
C6 H6B . .99 no
C7 N1 3_666 1.477(2) no
C7 H7A . .99 no
C7 H7B . .99 no

loop_
_geom_hbond_atom_site_label_D
_geom_hbond_atom_site_label_H
_geom_hbond_atom_site_label_A
_geom_hbond_distance_DH
_geom_hbond_distance_HA
_geom_hbond_distance_DA
_geom_hbond_angle_DHA
_geom_hbond_publ_flag
N1 H1 O2 .93 2.22 2.994(2) 140 y

loop_
_geom_torsion_atom_site_label_1
_geom_torsion_atom_site_label_2
_geom_torsion_atom_site_label_3
_geom_torsion_atom_site_label_4
_geom_torsion_site_symmetry_1
_geom_torsion_site_symmetry_4
_geom_torsion
_geom_torsion_publ_flag
N4 Ni1 O1 C111 3_666 . 56.5(2) no
N4 Ni1 O1 C111 . . -123.5(2) no
N1 Ni1 O1 C111 3_666 . 142.3(3) no
N1 Ni1 O1 C111 . . -37.7(2) no
C110 C11 C12 C13 . . -.3(2) no
C110 C11 C12 C111 . . -179.7(2) no
C11 C12 C13 C14 . . .3(2) no
C111 C12 C13 C14 . . 179.7(2) no
C12 C13 C14 C15 . . -.4(2) no
C13 C14 C15 C16 . . 179.6(2) no
C13 C14 C15 C110 . . .5(2) no
C14 C15 C16 C17 . . -178.5(2) no
C110 C15 C16 C17 . . .6(3) no
C15 C16 C17 C18 . . -.8(3) no
C16 C17 C18 C19 . . -.1(3) no
C17 C18 C19 C110 . . 1.2(2) no
C12 C11 C110 C19 . . -179.7(2) no
C12 C11 C110 C15 . . .4(2) no
C18 C19 C110 C11 . . 178.8(2) no
C18 C19 C110 C15 . . -1.4(2) no
C14 C15 C110 C11 . . -.5(2) no
C16 C15 C110 C11 . . -179.6(2) no
C14 C15 C110 C19 . . 179.7(2) no
C16 C15 C110 C19 . . .5(2) no
Ni1 O1 C111 O2 . . 7.4(2) no
Ni1 O1 C111 C12 . . -171.29(9) no
C11 C12 C111 O2 . . 178.6(2) no
C13 C12 C111 O2 . . -.7(2) no
C11 C12 C111 O1 . . -2.5(2) no
C13 C12 C111 O1 . . 178.1(2) no
N4 Ni1 N1 C2 3_666 . 165.9(2) no
N4 Ni1 N1 C2 . . -14.1(2) no
O1 Ni1 N1 C2 3_666 . 77.03(9) no
O1 Ni1 N1 C2 . . -103.0(2) no
N4 Ni1 N1 C7 3_666 3_666 39.8(2) no
N4 Ni1 N1 C7 . 3_666 -140.2(2) no
O1 Ni1 N1 C7 3_666 3_666 -49.1(2) no
O1 Ni1 N1 C7 . 3_666 130.9(2) no
C7 N1 C2 C3 3_666 . 168.1(2) no
Ni1 N1 C2 C3 . . 40.4(2) no
N1 C2 C3 N4 . . -56.9(2) no
C2 C3 N4 C5 . . 169.2(2) no
C2 C3 N4 Ni1 . . 41.3(2) no
N1 Ni1 N4 C3 3_666 . 164.86(9) no
N1 Ni1 N4 C3 . . -15.14(9) no
O1 Ni1 N4 C3 3_666 . -101.90(9) no
O1 Ni1 N4 C3 . . 78.10(9) no
N1 Ni1 N4 C5 3_666 . 38.9(2) no
N1 Ni1 N4 C5 . . -141.4(2) no
O1 Ni1 N4 C5 3_666 . 131.8(2) no
O1 Ni1 N4 C5 . . -48.2(2) no
C3 N4 C5 C6 . . -177.6(2) no
Ni1 N4 C5 C6 . . -55.4(2) no
N4 C5 C6 C7 . . 70.1(2) no
C5 C6 C7 N1 . 3_666 -71.1(2) no
